data_7129556
loop_
_publ_author_name
'Zhang, Huaxing'
'Guo, Qiang'
'Cheng, Hu'
'Ran, Chunhao'
'Wu, Di'
'Lan, Jingbo'

_publ_section_title
;
 An umpolung strategy for rapid access to thermally activated delayed
 fluorescence (TADF) materials based on phenazine
;
_journal_name_full 'Chemical Communications'
_journal_paper_doi 10.1039/D1CC06705B
_journal_year 2022
_chemical_formula_moiety 'C60 H42 N5'
_chemical_formula_sum 'C60 H42 N5'
_chemical_formula_weight 832.98
_space_group_crystal_system monoclinic
_space_group_IT_number 13
_space_group_name_Hall '-P 2yac'
_space_group_name_H-M_alt 'P 1 2/n 1'
_atom_sites_solution_hydrogens geom
_atom_sites_solution_primary dual
_audit_creation_date 2021-04-14
_audit_creation_method
;
Olex2 1.3
(compiled 2020.11.12 svn.r5f609507 for OlexSys, GUI svn.r6272)
;
_audit_update_record
;
2021-09-21 deposited with the CCDC.	2021-12-24 downloaded from the CCDC.
;
_cell_angle_alpha 90
_cell_angle_beta 93.885(2)
_cell_angle_gamma 90
_cell_formula_units_Z 4
_cell_length_a 9.5511(3)
_cell_length_b 13.5323(3)
_cell_length_c 37.4313(9)
_cell_measurement_reflns_used 9884
_cell_measurement_temperature 298(2)
_cell_measurement_theta_max 68.385
_cell_measurement_theta_min 2.366
_cell_volume 4826.8(2)
_computing_cell_refinement 'SAINT V8.40B (?, 2016)'
_computing_data_reduction 'SAINT V8.40B (?, 2016)'
_computing_molecular_graphics 'Olex2 1.3 (Dolomanov et al., 2009)'
_computing_publication_material 'Olex2 1.3 (Dolomanov et al., 2009)'
_computing_structure_refinement 'SHELXL 2014/7 (Sheldrick, 2015)'
_computing_structure_solution 'SHELXT 2018/2 (Sheldrick, 2018)'
_diffrn_ambient_temperature 298.0
_diffrn_measured_fraction_theta_full 0.994
_diffrn_measured_fraction_theta_max 0.991
_diffrn_measurement_device_type 'Bruker APEX-II CCD'
_diffrn_measurement_method '\f and \w scans'
_diffrn_radiation_type CuK\a
_diffrn_radiation_wavelength 1.54178
_diffrn_reflns_av_R_equivalents 0.0744
_diffrn_reflns_av_unetI/netI 0.0563
_diffrn_reflns_Laue_measured_fraction_full 0.994
_diffrn_reflns_Laue_measured_fraction_max 0.991
_diffrn_reflns_limit_h_max 11
_diffrn_reflns_limit_h_min -11
_diffrn_reflns_limit_k_max 16
_diffrn_reflns_limit_k_min -16
_diffrn_reflns_limit_l_max 42
_diffrn_reflns_limit_l_min -44
_diffrn_reflns_number 39694
_diffrn_reflns_point_group_measured_fraction_full 0.994
_diffrn_reflns_point_group_measured_fraction_max 0.991
_diffrn_reflns_theta_full 67.679
_diffrn_reflns_theta_max 68.380
_diffrn_reflns_theta_min 2.366
_diffrn_source_current 1.1
_diffrn_source_power 0.055
_diffrn_source_voltage 50.0
_diffrn_standards_number 0
_exptl_absorpt_coefficient_mu 0.521
_exptl_absorpt_correction_T_max 0.7531
_exptl_absorpt_correction_T_min 0.5227
_exptl_absorpt_correction_type multi-scan
_exptl_absorpt_process_details
;
SADABS-2016/2 (Bruker,2016/2) was used for absorption correction.
wR2(int) was 0.1427 before and 0.0691 after correction.
The Ratio of minimum to maximum transmission is 0.6941.
The \l/2 correction factor is Not present.
;
_exptl_crystal_colour 'clear reddish red'
_exptl_crystal_colour_lustre clear
_exptl_crystal_colour_modifier reddish
_exptl_crystal_colour_primary red
_exptl_crystal_density_diffrn 1.146
_exptl_crystal_description needle
_exptl_crystal_F_000 1748
_exptl_crystal_size_max 0.34
_exptl_crystal_size_mid 0.04
_exptl_crystal_size_min 0.03
_refine_diff_density_max 0.397
_refine_diff_density_min -0.404
_refine_diff_density_rms 0.043
_refine_ls_extinction_method none
_refine_ls_goodness_of_fit_ref 1.127
_refine_ls_hydrogen_treatment constr
_refine_ls_matrix_type full
_refine_ls_number_parameters 580
_refine_ls_number_reflns 8794
_refine_ls_number_restraints 7
_refine_ls_restrained_S_all 1.126
_refine_ls_R_factor_all 0.1030
_refine_ls_R_factor_gt 0.0684
_refine_ls_shift/su_max 0.002
_refine_ls_shift/su_mean 0.000
_refine_ls_structure_factor_coef Fsqd
_refine_ls_weighting_details 'w=1/[\s^2^(Fo^2^)+(0.1012P)^2^+1.2798P] where P=(Fo^2^+2Fc^2^)/3'
_refine_ls_weighting_scheme calc
_refine_ls_wR_factor_gt 0.1955
_refine_ls_wR_factor_ref 0.2159
_reflns_Friedel_coverage 0.000
_reflns_number_gt 6214
_reflns_number_total 8794
_reflns_threshold_expression 'I > 2\s(I)'
_cod_data_source_file d1cc06705b2.cif
_cod_data_source_block cu_zhx_4212_2_0m_a
_cod_database_code 7129556
_shelx_shelxl_version_number 2014/7
_shelx_space_group_comment
;
The symmetry employed for this shelxl refinement is uniquely defined
by the following loop, which should always be used as a source of
symmetry information in preference to the above space-group names.
They are only intended as comments.
;
_shelx_estimated_absorpt_t_max 0.985
_shelx_estimated_absorpt_t_min 0.843
_olex2_refinement_description
;
1. Fixed Uiso
 At 1.2 times of:
  All C(H) groups, All C(H,H) groups
2. Rigid bond restraints
 C61, C62
 with sigma for 1-2 distances of 0.005 and sigma for 1-3 distances of 0.005
3. Uiso/Uaniso restraints and constraints
C61 \\sim C62: within 2A with sigma of 0.005 and sigma for terminal atoms of
0.02 within 2A
Uanis(C61) = Uanis(C62)
4.a Secondary CH2 refined with riding coordinates:
 C23(H23A,H23B)
4.b Aromatic/amide H refined with riding coordinates:
 C1(H1), C2(H2), C61(H61), C7(H7), C8(H8), C11(H11), C14(H14), C15(H15),
 C18(H18), C19(H19), C20(H20), C21(H21), C22(H22), C24(H24), C26(H26), C27(H27),
  C28(H28), C29(H29), C30(H30), C31(H31), C32(H32), C33(H33), C37(H37),
 C38(H38), C39(H39), C40(H40), C43(H43), C44(H44), C46(H46), C47(H47), C50(H50),
  C51(H51), C52(H52), C53(H53), C54(H54), C56(H56), C57(H57), C58(H58),
 C59(H59), C60(H60)
;
_smtbx_masks_void_probe_radius 1.2
_smtbx_masks_void_truncation_radius 1.2
_olex2_submission_special_instructions 'No special instructions were received'

loop_
_space_group_symop_operation_xyz
'x, y, z'
'-x+1/2, y, -z+1/2'
'-x, -y, -z'
'x-1/2, -y, z-1/2'

loop_
_atom_site_label
_atom_site_type_symbol
_atom_site_fract_x
_atom_site_fract_y
_atom_site_fract_z
_atom_site_U_iso_or_equiv
_atom_site_adp_type
_atom_site_occupancy
_atom_site_site_symmetry_order
_atom_site_calc_flag
_atom_site_refinement_flags_posn
_atom_site_refinement_flags_adp
_atom_site_refinement_flags_occupancy
_atom_site_disorder_assembly
_atom_site_disorder_group
N1 N 0.33514(19) 0.46027(14) 0.32485(5) 0.0470(4) Uani 1 1 d . . . . .
N5 N 0.3865(2) 0.26798(15) 0.29766(6) 0.0534(5) Uani 1 1 d . . . . .
N2 N 0.1855(2) 0.32129(16) 0.42971(5) 0.0536(5) Uani 1 1 d . . . . .
C3 C 0.4861(2) 0.52028(18) 0.24049(6) 0.0489(5) Uani 1 1 d . . . . .
C4 C 0.2212(2) 0.46653(18) 0.40075(6) 0.0482(5) Uani 1 1 d . . . . .
C1 C 0.8782(7) 0.0838(8) 0.0612(3) 0.189(5) Uani 1 1 d . . . . .
H1 H 0.8986 0.0204 0.0535 0.227 Uiso 1 1 calc R U . . .
C2 C 0.8832(5) 0.1015(4) 0.0958(2) 0.146(2) Uani 1 1 d . . . . .
H2 H 0.9044 0.0509 0.1121 0.175 Uiso 1 1 calc R U . . .
C61 C 0.8567(3) 0.1964(3) 0.10778(12) 0.0962(8) Uani 1 1 d . U . . .
H61 H 0.8617 0.2085 0.1323 0.115 Uiso 1 1 calc R U . . .
C62 C 0.8230(3) 0.2737(4) 0.08442(11) 0.0962(8) Uani 1 1 d . U . . .
N3 N 0.7952(3) 0.3697(2) 0.09801(7) 0.0802(8) Uani 1 1 d . . . . .
C6 C 0.7323(3) 0.3783(2) 0.13136(7) 0.0630(7) Uani 1 1 d . . . . .
C7 C 0.7854(3) 0.4452(2) 0.15700(8) 0.0660(7) Uani 1 1 d . . . . .
H7 H 0.8663 0.4807 0.1531 0.079 Uiso 1 1 calc R U . . .
C8 C 0.7186(3) 0.4591(2) 0.18815(7) 0.0600(6) Uani 1 1 d . . . . .
H8 H 0.7552 0.5044 0.2050 0.072 Uiso 1 1 calc R U . . .
C9 C 0.5977(2) 0.40685(19) 0.19497(6) 0.0512(5) Uani 1 1 d . . . . .
C10 C 0.5215(2) 0.42295(19) 0.22778(6) 0.0493(5) Uani 1 1 d . . . . .
C11 C 0.4841(3) 0.34185(19) 0.24712(7) 0.0532(6) Uani 1 1 d . . . . .
H11 H 0.5028 0.2791 0.2385 0.064 Uiso 1 1 calc R U . . .
C12 C 0.4181(2) 0.35050(17) 0.27967(6) 0.0480(5) Uani 1 1 d . . . . .
C13 C 0.3339(2) 0.28125(17) 0.32944(6) 0.0493(5) Uani 1 1 d . . . . .
C14 C 0.3001(3) 0.19526(18) 0.34953(7) 0.0576(6) Uani 1 1 d . . . . .
H14 H 0.3112 0.1329 0.3396 0.069 Uiso 1 1 calc R U . . .
C15 C 0.2528(3) 0.20309(19) 0.38245(7) 0.0576(6) Uani 1 1 d . . . . .
H15 H 0.2323 0.1470 0.3954 0.069 Uiso 1 1 calc R U . . .
C16 C 0.2347(2) 0.29879(18) 0.39692(6) 0.0488(5) Uani 1 1 d . . . . .
C17 C 0.1721(3) 0.25230(19) 0.45811(6) 0.0523(6) Uani 1 1 d . . . . .
C18 C 0.2867(3) 0.1962(2) 0.46960(7) 0.0632(7) Uani 1 1 d . . . . .
H18 H 0.3713 0.2037 0.4590 0.076 Uiso 1 1 calc R U . . .
C19 C 0.2754(4) 0.1289(3) 0.49684(9) 0.0795(9) Uani 1 1 d . . . . .
H19 H 0.3523 0.0902 0.5043 0.095 Uiso 1 1 calc R U . . .
C20 C 0.1516(4) 0.1186(3) 0.51299(9) 0.0823(9) Uani 1 1 d . . . . .
H20 H 0.1452 0.0740 0.5317 0.099 Uiso 1 1 calc R U . . .
C21 C 0.0474(3) 0.2414(2) 0.47370(8) 0.0675(7) Uani 1 1 d . . . . .
H21 H -0.0303 0.2787 0.4657 0.081 Uiso 1 1 calc R U . . .
C22 C 0.0376(4) 0.1742(3) 0.50145(9) 0.0826(10) Uani 1 1 d . . . . .
H22 H -0.0467 0.1669 0.5122 0.099 Uiso 1 1 calc R U . . .
C23 C 0.8434(5) 0.1564(7) 0.03558(18) 0.175(4) Uani 1 1 d . . . . .
H23A H 0.7600 0.1342 0.0216 0.209 Uiso 1 1 calc R U . . .
H23B H 0.9187 0.1589 0.0195 0.209 Uiso 1 1 calc R U . . .
C24 C 0.8175(4) 0.2572(5) 0.04725(12) 0.140(2) Uani 1 1 d . . . . .
H24 H 0.7984 0.3080 0.0309 0.168 Uiso 1 1 calc R U . . .
C25 C 0.8205(3) 0.4575(3) 0.07915(8) 0.0874(11) Uani 1 1 d . . . . .
C26 C 0.9415(4) 0.4687(5) 0.06146(10) 0.1179(18) Uani 1 1 d . . . . .
H26 H 1.0062 0.4173 0.0616 0.141 Uiso 1 1 calc R U . . .
C27 C 0.9673(6) 0.5530(6) 0.04405(14) 0.161(3) Uani 1 1 d . . . . .
H27 H 1.0498 0.5593 0.0324 0.193 Uiso 1 1 calc R U . . .
C28 C 0.8755(7) 0.6282(6) 0.04334(17) 0.170(3) Uani 1 1 d . . . . .
H28 H 0.8945 0.6858 0.0310 0.204 Uiso 1 1 calc R U . . .
C29 C 0.7492(6) 0.6205(5) 0.06135(16) 0.150(2) Uani 1 1 d . . . . .
H29 H 0.6858 0.6727 0.0613 0.180 Uiso 1 1 calc R U . . .
C30 C 0.7240(4) 0.5339(4) 0.07871(11) 0.1077(15) Uani 1 1 d . . . . .
H30 H 0.6415 0.5264 0.0903 0.129 Uiso 1 1 calc R U . . .
C31 C 0.6149(3) 0.3241(2) 0.13823(7) 0.0626(7) Uani 1 1 d . . . . .
H31 H 0.5790 0.2783 0.1215 0.075 Uiso 1 1 calc R U . . .
C32 C 0.5502(3) 0.3371(2) 0.16973(7) 0.0553(6) Uani 1 1 d . . . . .
H32 H 0.4729 0.2983 0.1742 0.066 Uiso 1 1 calc R U . . .
C33 C 0.4222(2) 0.52885(18) 0.27198(6) 0.0504(5) Uani 1 1 d . . . . .
H33 H 0.3989 0.5916 0.2798 0.060 Uiso 1 1 calc R U . . .
C34 C 0.3901(2) 0.44628(17) 0.29308(6) 0.0453(5) Uani 1 1 d . . . . .
C35 C 0.3100(2) 0.37878(16) 0.34351(6) 0.0443(5) Uani 1 1 d . . . . .
C36 C 0.2583(2) 0.38501(17) 0.37821(6) 0.0457(5) Uani 1 1 d . . . . .
C37 C 0.2230(3) 0.56895(19) 0.39754(7) 0.0570(6) Uani 1 1 d . . . . .
H37 H 0.2519 0.5987 0.3769 0.068 Uiso 1 1 calc R U . . .
C38 C 0.1812(3) 0.6256(2) 0.42555(8) 0.0679(7) Uani 1 1 d . . . . .
H38 H 0.1806 0.6941 0.4234 0.081 Uiso 1 1 calc R U . . .
C39 C 0.1402(3) 0.5824(2) 0.45687(8) 0.0689(7) Uani 1 1 d . . . . .
H39 H 0.1133 0.6226 0.4754 0.083 Uiso 1 1 calc R U . . .
C40 C 0.1384(3) 0.4812(2) 0.46105(7) 0.0614(6) Uani 1 1 d . . . . .
H40 H 0.1123 0.4524 0.4821 0.074 Uiso 1 1 calc R U . . .
C41 C 0.1772(2) 0.42393(19) 0.43254(6) 0.0514(5) Uani 1 1 d . . . . .
C42 C 0.5113(3) 0.61235(18) 0.22024(6) 0.0523(6) Uani 1 1 d . . . . .
C43 C 0.4788(3) 0.6188(2) 0.18336(7) 0.0588(6) Uani 1 1 d . . . . .
H43 H 0.4451 0.5635 0.1708 0.071 Uiso 1 1 calc R U . . .
C44 C 0.4962(3) 0.7063(2) 0.16542(7) 0.0665(7) Uani 1 1 d . . . . .
H44 H 0.4769 0.7086 0.1407 0.080 Uiso 1 1 calc R U . . .
C45 C 0.5418(3) 0.7907(2) 0.18332(8) 0.0671(7) Uani 1 1 d . . . . .
C46 C 0.5751(3) 0.7854(2) 0.22016(8) 0.0714(8) Uani 1 1 d . . . . .
H46 H 0.6064 0.8413 0.2327 0.086 Uiso 1 1 calc R U . . .
C47 C 0.5613(3) 0.6968(2) 0.23787(7) 0.0641(7) Uani 1 1 d . . . . .
H47 H 0.5862 0.6936 0.2623 0.077 Uiso 1 1 calc R U . . .
N48 N 0.5558(3) 0.8815(2) 0.16497(8) 0.0845(8) Uani 1 1 d . . . . .
C49 C 0.6685(4) 0.9453(2) 0.17572(9) 0.0817(9) Uani 1 1 d . . . . .
C50 C 0.6452(6) 1.0435(3) 0.18331(12) 0.1039(13) Uani 1 1 d . . . . .
H50 H 0.5550 1.0694 0.1802 0.125 Uiso 1 1 calc R U . . .
C51 C 0.7543(8) 1.1027(4) 0.19534(15) 0.1268(18) Uani 1 1 d . . . . .
H51 H 0.7381 1.1690 0.2002 0.152 Uiso 1 1 calc R U . . .
C52 C 0.8863(7) 1.0653(5) 0.20032(16) 0.137(2) Uani 1 1 d . . . . .
H52 H 0.9595 1.1062 0.2088 0.165 Uiso 1 1 calc R U . . .
C53 C 0.9127(6) 0.9689(4) 0.19306(16) 0.1284(18) Uani 1 1 d . . . . .
H53 H 1.0033 0.9438 0.1965 0.154 Uiso 1 1 calc R U . . .
C54 C 0.8023(5) 0.9078(3) 0.18041(13) 0.1038(13) Uani 1 1 d . . . . .
H54 H 0.8193 0.8419 0.1752 0.125 Uiso 1 1 calc R U . . .
C55 C 0.4575(4) 0.9074(2) 0.13647(8) 0.0720(8) Uani 1 1 d . . . . .
C56 C 0.3187(4) 0.8833(3) 0.13741(11) 0.0906(10) Uani 1 1 d . . . . .
H56 H 0.2883 0.8521 0.1576 0.109 Uiso 1 1 calc R U . . .
C57 C 0.2227(5) 0.9041(3) 0.10935(14) 0.1070(13) Uani 1 1 d . . . . .
H57 H 0.1291 0.8863 0.1105 0.128 Uiso 1 1 calc R U . . .
C58 C 0.2668(6) 0.9514(3) 0.07963(13) 0.1065(14) Uani 1 1 d . . . . .
H58 H 0.2036 0.9645 0.0602 0.128 Uiso 1 1 calc R U . . .
C59 C 0.4029(5) 0.9789(3) 0.07872(10) 0.0974(13) Uani 1 1 d . . . . .
H59 H 0.4314 1.0130 0.0589 0.117 Uiso 1 1 calc R U . . .
C60 C 0.5009(5) 0.9573(3) 0.10684(10) 0.0857(10) Uani 1 1 d . . . . .
H60 H 0.5942 0.9760 0.1058 0.103 Uiso 1 1 calc R U . . .

loop_
_atom_site_aniso_label
_atom_site_aniso_U_11
_atom_site_aniso_U_22
_atom_site_aniso_U_33
_atom_site_aniso_U_23
_atom_site_aniso_U_13
_atom_site_aniso_U_12
N1 0.0503(10) 0.0467(10) 0.0445(10) 0.0070(8) 0.0083(7) 0.0025(8)
N5 0.0631(11) 0.0478(11) 0.0513(11) 0.0075(9) 0.0195(9) 0.0057(9)
N2 0.0593(11) 0.0570(12) 0.0465(11) 0.0085(9) 0.0175(8) 0.0071(9)
C3 0.0471(12) 0.0544(13) 0.0451(12) 0.0089(10) 0.0026(9) -0.0040(10)
C4 0.0472(12) 0.0551(13) 0.0425(12) 0.0024(10) 0.0046(9) 0.0052(10)
C1 0.099(4) 0.248(10) 0.222(9) -0.155(8) 0.028(5) -0.051(5)
C2 0.099(3) 0.127(4) 0.217(7) -0.087(4) 0.047(4) -0.021(3)
C61 0.0576(12) 0.139(2) 0.0942(19) -0.0387(15) 0.0185(12) -0.0057(14)
C62 0.0576(12) 0.139(2) 0.0942(19) -0.0387(15) 0.0185(12) -0.0057(14)
N3 0.0683(14) 0.119(2) 0.0556(14) 0.0122(14) 0.0215(11) 0.0097(14)
C6 0.0501(13) 0.091(2) 0.0494(14) 0.0085(13) 0.0127(10) 0.0084(13)
C7 0.0480(13) 0.094(2) 0.0575(15) 0.0162(14) 0.0121(11) -0.0068(13)
C8 0.0512(13) 0.0791(18) 0.0500(14) 0.0066(12) 0.0058(10) -0.0077(12)
C9 0.0477(12) 0.0630(14) 0.0436(12) 0.0101(11) 0.0073(9) 0.0013(10)
C10 0.0464(11) 0.0586(14) 0.0435(12) 0.0084(10) 0.0063(9) 0.0000(10)
C11 0.0600(14) 0.0521(13) 0.0492(13) 0.0041(10) 0.0169(10) 0.0039(11)
C12 0.0507(12) 0.0461(12) 0.0482(13) 0.0074(10) 0.0117(9) 0.0040(9)
C13 0.0518(12) 0.0479(12) 0.0496(13) 0.0064(10) 0.0140(9) 0.0060(10)
C14 0.0720(15) 0.0418(12) 0.0615(15) 0.0084(11) 0.0241(12) 0.0072(11)
C15 0.0681(15) 0.0490(13) 0.0580(15) 0.0131(11) 0.0211(11) 0.0053(11)
C16 0.0475(11) 0.0544(13) 0.0460(12) 0.0084(10) 0.0142(9) 0.0053(10)
C17 0.0560(13) 0.0592(14) 0.0429(12) 0.0067(10) 0.0127(9) -0.0002(11)
C18 0.0594(14) 0.0756(18) 0.0555(15) 0.0142(13) 0.0111(11) 0.0018(13)
C19 0.087(2) 0.084(2) 0.0676(19) 0.0276(16) 0.0058(15) 0.0080(16)
C20 0.107(3) 0.083(2) 0.0583(18) 0.0203(16) 0.0197(16) -0.0045(19)
C21 0.0606(15) 0.0839(19) 0.0603(16) 0.0084(14) 0.0213(12) 0.0014(14)
C22 0.087(2) 0.098(2) 0.0671(19) 0.0104(17) 0.0378(16) -0.0158(19)
C23 0.057(2) 0.332(12) 0.137(5) -0.146(7) 0.028(3) -0.037(4)
C24 0.0531(18) 0.282(7) 0.086(3) -0.075(4) 0.0138(16) -0.017(3)
C25 0.0560(16) 0.154(4) 0.0525(16) 0.0324(19) 0.0044(12) -0.0009(19)
C26 0.0628(19) 0.225(6) 0.067(2) 0.042(3) 0.0094(15) -0.014(3)
C27 0.088(3) 0.291(9) 0.101(4) 0.090(5) -0.005(3) -0.051(4)
C28 0.133(5) 0.241(8) 0.132(5) 0.118(5) -0.026(4) -0.054(5)
C29 0.124(4) 0.178(6) 0.143(5) 0.092(4) -0.028(3) -0.016(4)
C30 0.081(2) 0.152(4) 0.090(3) 0.054(3) 0.0046(19) 0.002(2)
C31 0.0537(13) 0.0837(19) 0.0515(14) -0.0051(13) 0.0107(10) 0.0024(13)
C32 0.0491(12) 0.0659(15) 0.0517(13) 0.0036(11) 0.0100(10) -0.0018(11)
C33 0.0550(13) 0.0466(12) 0.0501(13) 0.0083(10) 0.0083(10) 0.0001(10)
C34 0.0438(11) 0.0487(12) 0.0438(12) 0.0060(9) 0.0068(8) 0.0036(9)
C35 0.0426(11) 0.0462(12) 0.0447(12) 0.0073(9) 0.0073(8) 0.0032(9)
C36 0.0445(11) 0.0498(12) 0.0436(12) 0.0054(9) 0.0074(9) 0.0039(9)
C37 0.0652(15) 0.0537(14) 0.0520(14) 0.0043(11) 0.0032(11) 0.0056(11)
C38 0.0831(19) 0.0587(16) 0.0616(17) -0.0044(12) 0.0033(13) 0.0099(13)
C39 0.0784(18) 0.0717(18) 0.0570(16) -0.0110(13) 0.0084(13) 0.0141(14)
C40 0.0636(15) 0.0740(18) 0.0480(14) 0.0009(12) 0.0142(11) 0.0106(13)
C41 0.0495(12) 0.0576(14) 0.0477(13) 0.0054(10) 0.0075(9) 0.0062(10)
C42 0.0575(13) 0.0534(13) 0.0461(13) 0.0099(10) 0.0043(10) -0.0078(10)
C43 0.0707(16) 0.0541(14) 0.0502(14) 0.0084(11) -0.0056(11) -0.0143(12)
C44 0.0886(19) 0.0635(16) 0.0461(14) 0.0124(12) -0.0052(12) -0.0175(14)
C45 0.0815(18) 0.0580(15) 0.0616(16) 0.0149(13) 0.0021(13) -0.0202(13)
C46 0.092(2) 0.0584(16) 0.0629(17) 0.0025(13) -0.0014(14) -0.0256(14)
C47 0.0760(17) 0.0670(16) 0.0482(14) 0.0065(12) -0.0024(11) -0.0192(13)
N48 0.106(2) 0.0672(16) 0.0788(18) 0.0266(13) -0.0079(14) -0.0306(14)
C49 0.104(3) 0.0654(18) 0.076(2) 0.0174(15) 0.0087(17) -0.0290(17)
C50 0.143(4) 0.070(2) 0.100(3) 0.008(2) 0.014(2) -0.024(2)
C51 0.174(5) 0.078(3) 0.127(4) 0.002(3) 0.004(4) -0.043(3)
C52 0.161(5) 0.119(4) 0.130(4) 0.021(3) -0.001(4) -0.081(4)
C53 0.114(3) 0.129(4) 0.142(4) 0.028(3) 0.008(3) -0.044(3)
C54 0.105(3) 0.089(3) 0.118(3) 0.020(2) 0.014(2) -0.029(2)
C55 0.097(2) 0.0551(15) 0.0640(18) 0.0090(13) 0.0084(15) -0.0024(15)
C56 0.101(3) 0.079(2) 0.091(3) 0.0151(19) 0.007(2) -0.0007(19)
C57 0.104(3) 0.089(3) 0.125(4) 0.015(3) -0.009(3) 0.013(2)
C58 0.141(4) 0.081(2) 0.095(3) -0.002(2) -0.015(3) 0.035(3)
C59 0.149(4) 0.082(2) 0.064(2) 0.0117(17) 0.026(2) 0.041(2)
C60 0.115(3) 0.074(2) 0.071(2) 0.0160(16) 0.0268(18) 0.0204(19)

loop_
_atom_type_symbol
_atom_type_description
_atom_type_scat_dispersion_real
_atom_type_scat_dispersion_imag
_atom_type_scat_source
C C 0.0181 0.0091 'International Tables Vol C Tables 4.2.6.8 and 6.1.1.4'
H H 0.0000 0.0000 'International Tables Vol C Tables 4.2.6.8 and 6.1.1.4'
N N 0.0311 0.0180 'International Tables Vol C Tables 4.2.6.8 and 6.1.1.4'

loop_
_geom_angle_atom_site_label_1
_geom_angle_atom_site_label_2
_geom_angle_atom_site_label_3
_geom_angle
_geom_angle_site_symmetry_1
_geom_angle_site_symmetry_3
_geom_angle_publ_flag
C35 N1 C34 116.2(2) . . ?
C13 N5 C12 116.4(2) . . ?
C16 N2 C17 124.9(2) . . ?
C16 N2 C41 108.18(19) . . ?
C41 N2 C17 125.9(2) . . ?
C10 C3 C42 123.1(2) . . ?
C33 C3 C10 119.2(2) . . ?
C33 C3 C42 117.7(2) . . ?
C37 C4 C36 134.7(2) . . ?
C37 C4 C41 119.1(2) . . ?
C41 C4 C36 106.2(2) . . ?
C2 C1 H1 118.7 . . ?
C2 C1 C23 122.7(8) . . ?
C23 C1 H1 118.7 . . ?
C1 C2 H2 120.3 . . ?
C1 C2 C61 119.4(8) . . ?
C61 C2 H2 120.3 . . ?
C2 C61 H61 118.9 . . ?
C62 C61 C2 122.2(5) . . ?
C62 C61 H61 118.9 . . ?
C61 C62 N3 120.2(3) . . ?
C61 C62 C24 119.7(5) . . ?
C24 C62 N3 120.1(5) . . ?
C6 N3 C62 119.1(3) . . ?
C25 N3 C62 123.1(3) . . ?
C25 N3 C6 117.7(3) . . ?
C7 C6 N3 120.2(3) . . ?
C31 C6 N3 121.0(3) . . ?
C31 C6 C7 118.7(2) . . ?
C6 C7 H7 119.8 . . ?
C8 C7 C6 120.4(2) . . ?
C8 C7 H7 119.8 . . ?
C7 C8 H8 119.3 . . ?
C7 C8 C9 121.5(3) . . ?
C9 C8 H8 119.3 . . ?
C8 C9 C10 122.4(2) . . ?
C32 C9 C8 117.2(2) . . ?
C32 C9 C10 120.4(2) . . ?
C3 C10 C9 122.9(2) . . ?
C11 C10 C3 118.5(2) . . ?
C11 C10 C9 118.5(2) . . ?
C10 C11 H11 118.8 . . ?
C10 C11 C12 122.3(2) . . ?
C12 C11 H11 118.8 . . ?
N5 C12 C11 119.3(2) . . ?
N5 C12 C34 121.6(2) . . ?
C11 C12 C34 119.0(2) . . ?
N5 C13 C14 118.0(2) . . ?
N5 C13 C35 121.8(2) . . ?
C14 C13 C35 120.2(2) . . ?
C13 C14 H14 119.4 . . ?
C15 C14 C13 121.2(2) . . ?
C15 C14 H14 119.4 . . ?
C14 C15 H15 120.7 . . ?
C14 C15 C16 118.6(2) . . ?
C16 C15 H15 120.7 . . ?
N2 C16 C15 126.8(2) . . ?
N2 C16 C36 109.9(2) . . ?
C36 C16 C15 123.2(2) . . ?
C18 C17 N2 119.0(2) . . ?
C21 C17 N2 120.8(2) . . ?
C21 C17 C18 120.2(2) . . ?
C17 C18 H18 120.1 . . ?
C19 C18 C17 119.7(3) . . ?
C19 C18 H18 120.1 . . ?
C18 C19 H19 119.8 . . ?
C20 C19 C18 120.5(3) . . ?
C20 C19 H19 119.8 . . ?
C19 C20 H20 120.1 . . ?
C22 C20 C19 119.7(3) . . ?
C22 C20 H20 120.1 . . ?
C17 C21 H21 120.2 . . ?
C17 C21 C22 119.6(3) . . ?
C22 C21 H21 120.2 . . ?
C20 C22 C21 120.2(3) . . ?
C20 C22 H22 119.9 . . ?
C21 C22 H22 119.9 . . ?
C1 C23 H23A 107.5 . . ?
C1 C23 H23B 107.5 . . ?
C1 C23 C24 119.3(6) . . ?
H23A C23 H23B 107.0 . . ?
C24 C23 H23A 107.5 . . ?
C24 C23 H23B 107.5 . . ?
C62 C24 C23 116.7(6) . . ?
C62 C24 H24 121.7 . . ?
C23 C24 H24 121.7 . . ?
C26 C25 N3 120.6(4) . . ?
C26 C25 C30 119.5(4) . . ?
C30 C25 N3 119.9(3) . . ?
C25 C26 H26 119.6 . . ?
C27 C26 C25 120.8(5) . . ?
C27 C26 H26 119.6 . . ?
C26 C27 H27 119.6 . . ?
C28 C27 C26 120.8(5) . . ?
C28 C27 H27 119.6 . . ?
C27 C28 H28 119.7 . . ?
C27 C28 C29 120.6(5) . . ?
C29 C28 H28 119.7 . . ?
C28 C29 H29 121.0 . . ?
C30 C29 C28 117.9(6) . . ?
C30 C29 H29 121.0 . . ?
C25 C30 H30 119.8 . . ?
C29 C30 C25 120.4(4) . . ?
C29 C30 H30 119.8 . . ?
C6 C31 H31 119.7 . . ?
C6 C31 C32 120.6(3) . . ?
C32 C31 H31 119.7 . . ?
C9 C32 H32 119.2 . . ?
C31 C32 C9 121.6(2) . . ?
C31 C32 H32 119.2 . . ?
C3 C33 H33 118.6 . . ?
C3 C33 C34 122.7(2) . . ?
C34 C33 H33 118.6 . . ?
N1 C34 C12 122.3(2) . . ?
N1 C34 C33 119.7(2) . . ?
C33 C34 C12 118.1(2) . . ?
N1 C35 C13 121.7(2) . . ?
N1 C35 C36 120.9(2) . . ?
C36 C35 C13 117.4(2) . . ?
C16 C36 C4 106.99(19) . . ?
C16 C36 C35 119.3(2) . . ?
C35 C36 C4 133.7(2) . . ?
C4 C37 H37 120.6 . . ?
C38 C37 C4 118.8(3) . . ?
C38 C37 H37 120.6 . . ?
C37 C38 H38 119.3 . . ?
C37 C38 C39 121.3(3) . . ?
C39 C38 H38 119.3 . . ?
C38 C39 H39 119.3 . . ?
C40 C39 C38 121.3(3) . . ?
C40 C39 H39 119.3 . . ?
C39 C40 H40 121.3 . . ?
C39 C40 C41 117.5(2) . . ?
C41 C40 H40 121.3 . . ?
N2 C41 C4 108.7(2) . . ?
C40 C41 N2 129.3(2) . . ?
C40 C41 C4 122.0(2) . . ?
C43 C42 C3 121.6(2) . . ?
C47 C42 C3 120.7(2) . . ?
C47 C42 C43 117.7(2) . . ?
C42 C43 H43 119.7 . . ?
C44 C43 C42 120.7(2) . . ?
C44 C43 H43 119.7 . . ?
C43 C44 H44 119.4 . . ?
C43 C44 C45 121.3(3) . . ?
C45 C44 H44 119.4 . . ?
C44 C45 C46 118.7(2) . . ?
C44 C45 N48 121.3(3) . . ?
C46 C45 N48 120.0(3) . . ?
C45 C46 H46 120.1 . . ?
C47 C46 C45 119.8(3) . . ?
C47 C46 H46 120.1 . . ?
C42 C47 H47 119.1 . . ?
C46 C47 C42 121.8(2) . . ?
C46 C47 H47 119.1 . . ?
C49 N48 C45 119.0(3) . . ?
C55 N48 C45 119.9(3) . . ?
C55 N48 C49 121.0(2) . . ?
C50 C49 N48 121.0(4) . . ?
C54 C49 N48 119.6(3) . . ?
C54 C49 C50 119.3(4) . . ?
C49 C50 H50 119.9 . . ?
C51 C50 C49 120.2(5) . . ?
C51 C50 H50 119.9 . . ?
C50 C51 H51 119.8 . . ?
C52 C51 C50 120.4(5) . . ?
C52 C51 H51 119.8 . . ?
C51 C52 H52 119.6 . . ?
C51 C52 C53 120.8(5) . . ?
C53 C52 H52 119.6 . . ?
C52 C53 H53 120.3 . . ?
C52 C53 C54 119.3(6) . . ?
C54 C53 H53 120.3 . . ?
C49 C54 C53 119.9(5) . . ?
C49 C54 H54 120.0 . . ?
C53 C54 H54 120.0 . . ?
C56 C55 N48 121.1(3) . . ?
C56 C55 C60 118.6(3) . . ?
C60 C55 N48 120.3(3) . . ?
C55 C56 H56 119.0 . . ?
C55 C56 C57 121.9(4) . . ?
C57 C56 H56 119.0 . . ?
C56 C57 H57 120.4 . . ?
C58 C57 C56 119.2(4) . . ?
C58 C57 H57 120.4 . . ?
C57 C58 H58 120.1 . . ?
C59 C58 C57 119.7(4) . . ?
C59 C58 H58 120.1 . . ?
C58 C59 H59 119.3 . . ?
C58 C59 C60 121.4(4) . . ?
C60 C59 H59 119.3 . . ?
C55 C60 C59 119.1(4) . . ?
C55 C60 H60 120.5 . . ?
C59 C60 H60 120.5 . . ?

loop_
_geom_bond_atom_site_label_1
_geom_bond_atom_site_label_2
_geom_bond_distance
_geom_bond_site_symmetry_2
_geom_bond_publ_flag
N1 C34 1.346(3) . ?
N1 C35 1.336(3) . ?
N5 C12 1.349(3) . ?
N5 C13 1.334(3) . ?
N2 C16 1.378(3) . ?
N2 C17 1.427(3) . ?
N2 C41 1.396(3) . ?
C3 C10 1.448(4) . ?
C3 C33 1.369(3) . ?
C3 C42 1.486(3) . ?
C4 C36 1.448(3) . ?
C4 C37 1.391(4) . ?
C4 C41 1.411(3) . ?
C1 H1 0.9300 . ?
C1 C2 1.313(10) . ?
C1 C23 1.398(13) . ?
C2 H2 0.9300 . ?
C2 C61 1.390(6) . ?
C61 H61 0.9300 . ?
C61 C62 1.387(6) . ?
C62 N3 1.427(5) . ?
C62 C24 1.407(6) . ?
N3 C6 1.426(3) . ?
N3 C25 1.412(5) . ?
C6 C7 1.389(4) . ?
C6 C31 1.379(4) . ?
C7 H7 0.9300 . ?
C7 C8 1.379(4) . ?
C8 H8 0.9300 . ?
C8 C9 1.393(4) . ?
C9 C10 1.485(3) . ?
C9 C32 1.389(4) . ?
C10 C11 1.375(3) . ?
C11 H11 0.9300 . ?
C11 C12 1.414(3) . ?
C12 C34 1.422(3) . ?
C13 C14 1.434(3) . ?
C13 C35 1.445(3) . ?
C14 H14 0.9300 . ?
C14 C15 1.345(4) . ?
C15 H15 0.9300 . ?
C15 C16 1.419(4) . ?
C16 C36 1.387(3) . ?
C17 C18 1.377(4) . ?
C17 C21 1.370(4) . ?
C18 H18 0.9300 . ?
C18 C19 1.376(4) . ?
C19 H19 0.9300 . ?
C19 C20 1.371(5) . ?
C20 H20 0.9300 . ?
C20 C22 1.369(5) . ?
C21 H21 0.9300 . ?
C21 C22 1.388(4) . ?
C22 H22 0.9300 . ?
C23 H23A 0.9700 . ?
C23 H23B 0.9700 . ?
C23 C24 1.459(10) . ?
C24 H24 0.9300 . ?
C25 C26 1.379(5) . ?
C25 C30 1.384(6) . ?
C26 H26 0.9300 . ?
C26 C27 1.345(8) . ?
C27 H27 0.9300 . ?
C27 C28 1.342(10) . ?
C28 H28 0.9300 . ?
C28 C29 1.425(9) . ?
C29 H29 0.9300 . ?
C29 C30 1.369(6) . ?
C30 H30 0.9300 . ?
C31 H31 0.9300 . ?
C31 C32 1.379(3) . ?
C32 H32 0.9300 . ?
C33 H33 0.9300 . ?
C33 C34 1.414(3) . ?
C35 C36 1.423(3) . ?
C37 H37 0.9300 . ?
C37 C38 1.379(4) . ?
C38 H38 0.9300 . ?
C38 C39 1.390(4) . ?
C39 H39 0.9300 . ?
C39 C40 1.378(4) . ?
C40 H40 0.9300 . ?
C40 C41 1.389(4) . ?
C42 C43 1.397(4) . ?
C42 C47 1.388(4) . ?
C43 H43 0.9300 . ?
C43 C44 1.377(4) . ?
C44 H44 0.9300 . ?
C44 C45 1.379(4) . ?
C45 C46 1.396(4) . ?
C45 N48 1.419(3) . ?
C46 H46 0.9300 . ?
C46 C47 1.381(4) . ?
C47 H47 0.9300 . ?
N48 C49 1.416(4) . ?
N48 C55 1.416(4) . ?
C49 C50 1.381(5) . ?
C49 C54 1.375(6) . ?
C50 H50 0.9300 . ?
C50 C51 1.366(7) . ?
C51 H51 0.9300 . ?
C51 C52 1.360(8) . ?
C52 H52 0.9300 . ?
C52 C53 1.361(8) . ?
C53 H53 0.9300 . ?
C53 C54 1.397(7) . ?
C54 H54 0.9300 . ?
C55 C56 1.368(5) . ?
C55 C60 1.386(4) . ?
C56 H56 0.9300 . ?
C56 C57 1.375(6) . ?
C57 H57 0.9300 . ?
C57 C58 1.375(7) . ?
C58 H58 0.9300 . ?
C58 C59 1.354(7) . ?
C59 H59 0.9300 . ?
C59 C60 1.392(6) . ?
C60 H60 0.9300 . ?

loop_
_geom_torsion_atom_site_label_1
_geom_torsion_atom_site_label_2
_geom_torsion_atom_site_label_3
_geom_torsion_atom_site_label_4
_geom_torsion
_geom_torsion_site_symmetry_1
_geom_torsion_site_symmetry_2
_geom_torsion_site_symmetry_3
_geom_torsion_site_symmetry_4
_geom_torsion_publ_flag
N1 C35 C36 C4 0.6(4) . . . . ?
N1 C35 C36 C16 -179.4(2) . . . . ?
N5 C12 C34 N1 2.2(4) . . . . ?
N5 C12 C34 C33 -177.9(2) . . . . ?
N5 C13 C14 C15 176.9(2) . . . . ?
N5 C13 C35 N1 2.2(4) . . . . ?
N5 C13 C35 C36 -177.8(2) . . . . ?
N2 C16 C36 C4 -0.1(3) . . . . ?
N2 C16 C36 C35 179.9(2) . . . . ?
N2 C17 C18 C19 -179.7(3) . . . . ?
N2 C17 C21 C22 -179.6(3) . . . . ?
C3 C10 C11 C12 -2.9(4) . . . . ?
C3 C33 C34 N1 175.9(2) . . . . ?
C3 C33 C34 C12 -4.0(3) . . . . ?
C3 C42 C43 C44 176.6(3) . . . . ?
C3 C42 C47 C46 -174.8(3) . . . . ?
C4 C37 C38 C39 1.2(4) . . . . ?
C1 C2 C61 C62 0.8(7) . . . . ?
C1 C23 C24 C62 -3.0(7) . . . . ?
C2 C1 C23 C24 2.8(10) . . . . ?
C2 C61 C62 N3 179.4(3) . . . . ?
C2 C61 C62 C24 -1.2(6) . . . . ?
C61 C62 N3 C6 -31.9(4) . . . . ?
C61 C62 N3 C25 151.3(3) . . . . ?
C61 C62 C24 C23 2.2(5) . . . . ?
C62 N3 C6 C7 134.2(3) . . . . ?
C62 N3 C6 C31 -48.6(4) . . . . ?
C62 N3 C25 C26 -42.4(5) . . . . ?
C62 N3 C25 C30 138.4(4) . . . . ?
N3 C62 C24 C23 -178.3(3) . . . . ?
N3 C6 C7 C8 175.1(3) . . . . ?
N3 C6 C31 C32 -176.3(3) . . . . ?
N3 C25 C26 C27 -178.7(4) . . . . ?
N3 C25 C30 C29 178.2(4) . . . . ?
C6 N3 C25 C26 140.8(4) . . . . ?
C6 N3 C25 C30 -38.3(5) . . . . ?
C6 C7 C8 C9 0.4(4) . . . . ?
C6 C31 C32 C9 2.0(4) . . . . ?
C7 C6 C31 C32 1.0(4) . . . . ?
C7 C8 C9 C10 -178.0(3) . . . . ?
C7 C8 C9 C32 2.5(4) . . . . ?
C8 C9 C10 C3 47.6(3) . . . . ?
C8 C9 C10 C11 -131.8(3) . . . . ?
C8 C9 C32 C31 -3.7(4) . . . . ?
C9 C10 C11 C12 176.6(2) . . . . ?
C10 C3 C33 C34 0.7(3) . . . . ?
C10 C3 C42 C43 44.2(4) . . . . ?
C10 C3 C42 C47 -139.3(3) . . . . ?
C10 C9 C32 C31 176.8(2) . . . . ?
C10 C11 C12 N5 -178.8(2) . . . . ?
C10 C11 C12 C34 -0.4(4) . . . . ?
C11 C12 C34 N1 -176.1(2) . . . . ?
C11 C12 C34 C33 3.8(3) . . . . ?
C12 N5 C13 C14 -179.4(2) . . . . ?
C12 N5 C13 C35 1.0(3) . . . . ?
C13 N5 C12 C11 175.2(2) . . . . ?
C13 N5 C12 C34 -3.1(3) . . . . ?
C13 C14 C15 C16 0.9(4) . . . . ?
C13 C35 C36 C4 -179.4(2) . . . . ?
C13 C35 C36 C16 0.6(3) . . . . ?
C14 C13 C35 N1 -177.4(2) . . . . ?
C14 C13 C35 C36 2.7(3) . . . . ?
C14 C15 C16 N2 178.9(2) . . . . ?
C14 C15 C16 C36 2.6(4) . . . . ?
C15 C16 C36 C4 176.7(2) . . . . ?
C15 C16 C36 C35 -3.4(3) . . . . ?
C16 N2 C17 C18 52.9(4) . . . . ?
C16 N2 C17 C21 -126.8(3) . . . . ?
C16 N2 C41 C4 0.5(3) . . . . ?
C16 N2 C41 C40 -177.4(3) . . . . ?
C17 N2 C16 C15 14.2(4) . . . . ?
C17 N2 C16 C36 -169.2(2) . . . . ?
C17 N2 C41 C4 169.3(2) . . . . ?
C17 N2 C41 C40 -8.6(4) . . . . ?
C17 C18 C19 C20 -1.1(5) . . . . ?
C17 C21 C22 C20 -0.5(5) . . . . ?
C18 C17 C21 C22 0.7(5) . . . . ?
C18 C19 C20 C22 1.3(6) . . . . ?
C19 C20 C22 C21 -0.5(6) . . . . ?
C21 C17 C18 C19 0.0(5) . . . . ?
C23 C1 C2 C61 -1.7(9) . . . . ?
C24 C62 N3 C6 148.6(3) . . . . ?
C24 C62 N3 C25 -28.1(5) . . . . ?
C25 N3 C6 C7 -48.9(4) . . . . ?
C25 N3 C6 C31 128.3(3) . . . . ?
C25 C26 C27 C28 -0.3(9) . . . . ?
C26 C25 C30 C29 -1.0(7) . . . . ?
C26 C27 C28 C29 0.6(10) . . . . ?
C27 C28 C29 C30 -1.1(10) . . . . ?
C28 C29 C30 C25 1.3(8) . . . . ?
C30 C25 C26 C27 0.5(7) . . . . ?
C31 C6 C7 C8 -2.2(4) . . . . ?
C32 C9 C10 C3 -132.9(3) . . . . ?
C32 C9 C10 C11 47.7(3) . . . . ?
C33 C3 C10 C9 -176.7(2) . . . . ?
C33 C3 C10 C11 2.8(3) . . . . ?
C33 C3 C42 C43 -133.6(3) . . . . ?
C33 C3 C42 C47 42.9(3) . . . . ?
C34 N1 C35 C13 -3.1(3) . . . . ?
C34 N1 C35 C36 176.9(2) . . . . ?
C35 N1 C34 C12 1.0(3) . . . . ?
C35 N1 C34 C33 -178.9(2) . . . . ?
C35 C13 C14 C15 -3.5(4) . . . . ?
C36 C4 C37 C38 -178.8(3) . . . . ?
C36 C4 C41 N2 -0.5(3) . . . . ?
C36 C4 C41 C40 177.6(2) . . . . ?
C37 C4 C36 C16 179.0(3) . . . . ?
C37 C4 C36 C35 -0.9(5) . . . . ?
C37 C4 C41 N2 -179.4(2) . . . . ?
C37 C4 C41 C40 -1.3(4) . . . . ?
C37 C38 C39 C40 -0.6(5) . . . . ?
C38 C39 C40 C41 -1.0(4) . . . . ?
C39 C40 C41 N2 179.6(3) . . . . ?
C39 C40 C41 C4 1.9(4) . . . . ?
C41 N2 C16 C15 -176.9(2) . . . . ?
C41 N2 C16 C36 -0.2(3) . . . . ?
C41 N2 C17 C18 -114.1(3) . . . . ?
C41 N2 C17 C21 66.2(4) . . . . ?
C41 C4 C36 C16 0.4(2) . . . . ?
C41 C4 C36 C35 -179.6(2) . . . . ?
C41 C4 C37 C38 -0.2(4) . . . . ?
C42 C3 C10 C9 5.6(3) . . . . ?
C42 C3 C10 C11 -175.0(2) . . . . ?
C42 C3 C33 C34 178.6(2) . . . . ?
C42 C43 C44 C45 -2.1(5) . . . . ?
C43 C42 C47 C46 1.9(4) . . . . ?
C43 C44 C45 C46 2.2(5) . . . . ?
C43 C44 C45 N48 -178.2(3) . . . . ?
C44 C45 C46 C47 -0.3(5) . . . . ?
C44 C45 N48 C49 -143.3(4) . . . . ?
C44 C45 N48 C55 37.0(5) . . . . ?
C45 C46 C47 C42 -1.7(5) . . . . ?
C45 N48 C49 C50 -128.1(4) . . . . ?
C45 N48 C49 C54 48.6(5) . . . . ?
C45 N48 C55 C56 36.1(5) . . . . ?
C45 N48 C55 C60 -143.5(3) . . . . ?
C46 C45 N48 C49 36.3(5) . . . . ?
C46 C45 N48 C55 -143.4(3) . . . . ?
C47 C42 C43 C44 0.0(4) . . . . ?
N48 C45 C46 C47 -180.0(3) . . . . ?
N48 C49 C50 C51 176.8(4) . . . . ?
N48 C49 C54 C53 -176.2(4) . . . . ?
N48 C55 C56 C57 -177.2(4) . . . . ?
N48 C55 C60 C59 177.9(3) . . . . ?
C49 N48 C55 C56 -143.6(4) . . . . ?
C49 N48 C55 C60 36.8(5) . . . . ?
C49 C50 C51 C52 -0.7(8) . . . . ?
C50 C49 C54 C53 0.6(6) . . . . ?
C50 C51 C52 C53 0.8(9) . . . . ?
C51 C52 C53 C54 -0.1(9) . . . . ?
C52 C53 C54 C49 -0.6(8) . . . . ?
C54 C49 C50 C51 0.0(6) . . . . ?
C55 N48 C49 C50 51.6(5) . . . . ?
C55 N48 C49 C54 -131.7(4) . . . . ?
C55 C56 C57 C58 -0.8(7) . . . . ?
C56 C55 C60 C59 -1.7(5) . . . . ?
C56 C57 C58 C59 -1.6(7) . . . . ?
C57 C58 C59 C60 2.3(6) . . . . ?
C58 C59 C60 C55 -0.7(6) . . . . ?
C60 C55 C56 C57 2.4(6) . . . . ?

loop_
_smtbx_masks_void_nr
_smtbx_masks_void_average_x
_smtbx_masks_void_average_y
_smtbx_masks_void_average_z
_smtbx_masks_void_volume
_smtbx_masks_void_count_electrons
_smtbx_masks_void_content
1 0.250 -0.173 0.250 361.5 20.5 ?
2 -0.250 0.173 0.750 361.5 20.5 ?
